data_2240527
loop_
_publ_author_name
'Kaur, Manpreet'
'Jasinski, Jerry P.'
'Yathirajan, Hemmige S.'
'Kavitha, Channappa N.'
'Glidewell, Christopher'

_publ_section_title
;
 The crystal structures of three clozapinium salts: different molecular
 configurations, and supramolecular assembly in one, two and three
 dimensions
;
_journal_coeditor_code HB7383
_journal_issue 4
_journal_name_full 'Acta Crystallographica Section E'
_journal_page_first 406
_journal_page_last 413
_journal_paper_doi 10.1107/S205698901500554X
_journal_volume 71
_journal_year 2015
_chemical_formula_iupac 'C18 H20 Cl N4 +, C4 H3 O4 -, 0.21H2 O'
_chemical_formula_moiety 'C18 H20 Cl N4 +, C4 H3 O4 -, 0.21(H2 O)'
_chemical_formula_sum 'C22 H23.42 Cl N4 O4.21'
_chemical_formula_weight 446.68
_chemical_name_systematic
;
Clozapinium hydrogen maleate 0.21-hydrate
;
_space_group_crystal_system monoclinic
_space_group_IT_number 14
_space_group_name_Hall '-P 2ybc'
_space_group_name_H-M_alt 'P 1 21/c 1'
_symmetry_space_group_name_Hall '-P 2ybc'
_symmetry_space_group_name_H-M 'P 1 21/c 1'
_atom_sites_solution_hydrogens difmap
_audit_creation_method SHELXL-2014
_cell_angle_alpha 90
_cell_angle_beta 96.800(3)
_cell_angle_gamma 90
_cell_formula_units_Z 4
_cell_length_a 9.7166(3)
_cell_length_b 9.9699(2)
_cell_length_c 23.1059(6)
_cell_measurement_reflns_used 4228
_cell_measurement_temperature 173(2)
_cell_measurement_theta_max 71.166
_cell_measurement_theta_min 3.853
_cell_volume 2222.60(10)
_computing_cell_refinement
;
CrysAlis PRO (Agilent, 2012)
;
_computing_data_collection
;
CrysAlis PRO (Agilent, 2012)
;
_computing_data_reduction
;
CrysAlisRed (Agilent, 2012)
;
_computing_molecular_graphics
;
PLATON (Spek, 2009)
;
_computing_publication_material
;
SHELXL2014 (Sheldrick, 2015) and PLATON (Spek, 2009)
;
_computing_structure_refinement
;
SHELXL2014 (Sheldrick, 2015)
;
_computing_structure_solution
;
SHELXS97 (Sheldrick, 2008)
;
_diffrn_ambient_temperature 173(2)
_diffrn_measured_fraction_theta_full 1.000
_diffrn_measured_fraction_theta_max 0.983
_diffrn_measurement_device_type 'Agilent Eos Gemini'
_diffrn_measurement_method '\w scans'
_diffrn_radiation_type CuK\a
_diffrn_radiation_wavelength 1.54184
_diffrn_reflns_av_R_equivalents 0.0262
_diffrn_reflns_limit_h_max 11
_diffrn_reflns_limit_h_min -11
_diffrn_reflns_limit_k_max 7
_diffrn_reflns_limit_k_min -12
_diffrn_reflns_limit_l_max 27
_diffrn_reflns_limit_l_min -28
_diffrn_reflns_number 8634
_diffrn_reflns_theta_full 67.684
_diffrn_reflns_theta_max 71.166
_diffrn_reflns_theta_min 3.853
_diffrn_standards_decay_% 0
_diffrn_standards_interval_count 0
_diffrn_standards_interval_time 0
_diffrn_standards_number 0
_exptl_absorpt_coefficient_mu 1.837
_exptl_absorpt_correction_T_max 0.668
_exptl_absorpt_correction_T_min 0.440
_exptl_absorpt_correction_type multi-scan
_exptl_absorpt_process_details
;
(CrysAlis RED; Agilent, 2012)
;
_exptl_crystal_colour colourless
_exptl_crystal_density_diffrn 1.335
_exptl_crystal_description block
_exptl_crystal_F_000 936.4
_exptl_crystal_size_max 0.460
_exptl_crystal_size_mid 0.320
_exptl_crystal_size_min 0.220
_refine_diff_density_max 0.460
_refine_diff_density_min -0.301
_refine_ls_extinction_method none
_refine_ls_goodness_of_fit_ref 1.034
_refine_ls_hydrogen_treatment mixed
_refine_ls_matrix_type full
_refine_ls_number_parameters 295
_refine_ls_number_reflns 4228
_refine_ls_number_restraints 0
_refine_ls_restrained_S_all 1.034
_refine_ls_R_factor_all 0.0565
_refine_ls_R_factor_gt 0.0476
_refine_ls_shift/su_max 0.000
_refine_ls_shift/su_mean 0.000
_refine_ls_structure_factor_coef Fsqd
_refine_ls_weighting_details 'w=1/[\s^2^(Fo^2^)+(0.0690P)^2^+0.8133P] where P=(Fo^2^+2Fc^2^)/3'
_refine_ls_weighting_scheme calc
_refine_ls_wR_factor_gt 0.1252
_refine_ls_wR_factor_ref 0.1332
_reflns_number_gt 3552
_reflns_number_total 4228
_reflns_threshold_expression I>2\s(I)
_cod_data_source_file hb7383sup1.cif
_cod_data_source_block II
_cod_database_code 2240527
_cod_database_fobs_code 2240527
_shelx_space_group_comment
;
The symmetry employed for this shelxl refinement is uniquely defined
by the following loop, which should always be used as a source of
symmetry information in preference to the above space-group names.
They are only intended as comments.
;
_shelx_estimated_absorpt_t_min 0.485
_shelx_estimated_absorpt_t_max 0.688
_shelxl_version_number 2.014

loop_
_space_group_symop_operation_xyz
'x, y, z'
'-x, y+1/2, -z+1/2'
'-x, -y, -z'
'x, -y-1/2, z-1/2'

loop_
_atom_site_type_symbol
_atom_site_label
_atom_site_fract_x
_atom_site_fract_y
_atom_site_fract_z
_atom_site_U_iso_or_equiv
_atom_site_adp_type
_atom_site_calc_flag
_atom_site_occupancy
C C1 0.6656(2) 0.4997(2) 0.23723(9) 0.0361(4) Uani d 1
H H1 0.7048 0.4466 0.2691 0.043 Uiso calc 1
C C2 0.7438(2) 0.5303(2) 0.19279(9) 0.0417(5) Uani d 1
H H2 0.8362 0.4981 0.1940 0.050 Uiso calc 1
C C3 0.6866(2) 0.6083(2) 0.14640(9) 0.0409(5) Uani d 1
H H3 0.7417 0.6340 0.1169 0.049 Uiso calc 1
C C4 0.5503(2) 0.6488(2) 0.14272(8) 0.0356(4) Uani d 1
H H4 0.5110 0.6994 0.1100 0.043 Uiso calc 1
C C4A 0.46942(19) 0.61605(19) 0.18684(8) 0.0291(4) Uani d 1
N N5 0.32745(17) 0.65240(17) 0.18232(7) 0.0326(3) Uani d 1
H H5 0.307(2) 0.703(3) 0.1527(11) 0.039 Uiso d 1
C C5A 0.23552(18) 0.54101(19) 0.18333(8) 0.0296(4) Uani d 1
C C6 0.1401(2) 0.5111(2) 0.13518(8) 0.0357(4) Uani d 1
H H6 0.1364 0.5660 0.1014 0.043 Uiso calc 1
C C7 0.0501(2) 0.4028(2) 0.13556(9) 0.0385(5) Uani d 1
H H7 -0.0150 0.3835 0.1026 0.046 Uiso calc 1
C C8 0.05780(19) 0.3239(2) 0.18497(9) 0.0360(4) Uani d 1
Cl Cl8 -0.05340(6) 0.18656(6) 0.18694(3) 0.0560(2) Uani d 1
C C9 0.14961(19) 0.3526(2) 0.23364(9) 0.0334(4) Uani d 1
H H9 0.1507 0.2984 0.2675 0.040 Uiso calc 1
C C9A 0.24090(18) 0.46068(19) 0.23353(8) 0.0290(4) Uani d 1
N N10 0.32420(16) 0.48876(16) 0.28580(6) 0.0301(3) Uani d 1
C C11 0.45129(18) 0.52545(18) 0.28708(8) 0.0283(4) Uani d 1
C C11A 0.52924(19) 0.54587(19) 0.23581(8) 0.0293(4) Uani d 1
N N11 0.52983(16) 0.53872(17) 0.34067(6) 0.0315(4) Uani d 1
C C12 0.46621(19) 0.50463(19) 0.39301(7) 0.0300(4) Uani d 1
H H12A 0.5381 0.4687 0.4229 0.036 Uiso calc 1
H H12B 0.3960 0.4336 0.3834 0.036 Uiso calc 1
C C13 0.39818(18) 0.62443(19) 0.41749(8) 0.0302(4) Uani d 1
H H13A 0.3214 0.6569 0.3889 0.036 Uiso calc 1
H H13B 0.3592 0.5986 0.4536 0.036 Uiso calc 1
N N14 0.50291(17) 0.73320(17) 0.43053(7) 0.0324(4) Uani d 1
H H14 0.565(3) 0.702(2) 0.4574(11) 0.039 Uiso d 1
C C15 0.5702(2) 0.7683(2) 0.37746(8) 0.0382(5) Uani d 1
H H15A 0.6437 0.8358 0.3878 0.046 Uiso calc 1
H H15B 0.5004 0.8082 0.3477 0.046 Uiso calc 1
C C16 0.63243(19) 0.6451(2) 0.35254(8) 0.0361(4) Uani d 1
H H16A 0.6701 0.6694 0.3160 0.043 Uiso calc 1
H H16B 0.7101 0.6120 0.3805 0.043 Uiso calc 1
C C17 0.4417(3) 0.8518(2) 0.45611(11) 0.0561(6) Uani d 1
H H17A 0.3690 0.8896 0.4278 0.084 Uiso calc 1
H H17B 0.5140 0.9193 0.4661 0.084 Uiso calc 1
H H17C 0.4017 0.8251 0.4914 0.084 Uiso calc 1
C C21 1.1468(2) 0.6834(2) 0.54450(9) 0.0415(5) Uani d 1
O O21 1.1086(2) 0.7228(3) 0.49282(8) 0.0910(9) Uani d 1
H H21 1.006(5) 0.739(5) 0.488(2) 0.137 Uiso d 1
O O22 1.26642(15) 0.69322(19) 0.56647(7) 0.0533(4) Uani d 1
C C22 1.0433(2) 0.6232(3) 0.57919(10) 0.0490(6) Uani d 1
H H22 1.0817 0.5844 0.6151 0.059 Uiso calc 1
C C23 0.9056(2) 0.6141(3) 0.56863(10) 0.0494(6) Uani d 1
H H23 0.8618 0.5719 0.5984 0.059 Uiso calc 1
C C24 0.8103(2) 0.6601(2) 0.51734(8) 0.0356(4) Uani d 1
O O23 0.68470(15) 0.6486(2) 0.51985(7) 0.0526(4) Uani d 1
O O24 0.85884(18) 0.7068(3) 0.47375(8) 0.0810(8) Uani d 1
O O31 0.7719(11) 0.9745(11) 0.5046(5) 0.074(4) Uiso d 0.210(7)
H H31A 0.8183 0.9016 0.4951 0.111 Uiso d 0.210(7)
H H31B 0.8247 1.0490 0.5081 0.111 Uiso d 0.210(7)

loop_
_atom_site_aniso_label
_atom_site_aniso_U_11
_atom_site_aniso_U_22
_atom_site_aniso_U_33
_atom_site_aniso_U_12
_atom_site_aniso_U_13
_atom_site_aniso_U_23
C1 0.0326(9) 0.0429(11) 0.0324(9) 0.0035(8) 0.0016(7) -0.0027(8)
C2 0.0333(10) 0.0513(13) 0.0421(11) 0.0024(9) 0.0106(8) -0.0098(10)
C3 0.0439(11) 0.0483(12) 0.0328(10) -0.0098(9) 0.0148(8) -0.0075(9)
C4 0.0435(11) 0.0355(10) 0.0273(9) -0.0063(8) 0.0031(8) -0.0016(8)
C4A 0.0319(9) 0.0278(9) 0.0271(8) -0.0028(7) 0.0018(7) -0.0056(7)
N5 0.0350(8) 0.0308(8) 0.0308(8) 0.0020(7) -0.0011(6) 0.0024(7)
C5A 0.0259(8) 0.0304(9) 0.0321(9) 0.0043(7) 0.0013(7) -0.0053(7)
C6 0.0331(9) 0.0416(11) 0.0310(9) 0.0058(8) -0.0016(7) -0.0024(8)
C7 0.0277(9) 0.0469(12) 0.0388(10) 0.0021(8) -0.0047(8) -0.0118(9)
C8 0.0250(9) 0.0357(10) 0.0467(11) -0.0019(8) 0.0017(8) -0.0088(9)
Cl8 0.0448(3) 0.0505(3) 0.0690(4) -0.0191(2) -0.0089(3) -0.0033(3)
C9 0.0279(9) 0.0355(10) 0.0365(9) 0.0002(8) 0.0022(7) -0.0017(8)
C9A 0.0245(8) 0.0322(9) 0.0301(9) 0.0035(7) 0.0020(7) -0.0059(7)
N10 0.0299(8) 0.0341(8) 0.0261(7) -0.0022(6) 0.0020(6) -0.0023(6)
C11 0.0294(9) 0.0293(9) 0.0258(8) 0.0004(7) 0.0016(7) -0.0011(7)
C11A 0.0297(9) 0.0325(9) 0.0254(8) -0.0012(7) 0.0028(7) -0.0038(7)
N11 0.0308(8) 0.0407(9) 0.0227(7) -0.0074(7) 0.0025(6) 0.0006(6)
C12 0.0341(9) 0.0316(9) 0.0237(8) -0.0051(7) 0.0012(7) 0.0029(7)
C13 0.0274(8) 0.0358(10) 0.0268(8) -0.0034(7) 0.0001(7) 0.0030(7)
N14 0.0388(9) 0.0302(8) 0.0265(7) -0.0031(7) -0.0026(6) 0.0028(6)
C15 0.0458(11) 0.0390(11) 0.0281(9) -0.0157(9) -0.0022(8) 0.0080(8)
C16 0.0297(9) 0.0537(12) 0.0241(8) -0.0129(9) -0.0004(7) 0.0012(8)
C17 0.0829(18) 0.0339(11) 0.0526(14) 0.0015(12) 0.0122(13) -0.0047(10)
C21 0.0347(10) 0.0498(12) 0.0383(10) -0.0006(9) -0.0032(8) -0.0123(9)
O21 0.0376(9) 0.183(3) 0.0495(10) -0.0273(13) -0.0053(8) 0.0325(14)
O22 0.0315(8) 0.0719(12) 0.0541(9) 0.0031(7) -0.0052(7) -0.0144(8)
C22 0.0418(11) 0.0594(15) 0.0421(11) 0.0017(10) -0.0102(9) 0.0144(10)
C23 0.0419(11) 0.0644(15) 0.0401(11) -0.0090(11) -0.0029(9) 0.0215(11)
C24 0.0354(10) 0.0418(11) 0.0278(9) -0.0107(9) -0.0041(7) 0.0051(8)
O23 0.0344(8) 0.0847(13) 0.0367(8) -0.0113(8) -0.0040(6) 0.0215(8)
O24 0.0400(9) 0.158(2) 0.0418(9) -0.0252(11) -0.0089(7) 0.0419(12)

loop_
_atom_type_symbol
_atom_type_description
_atom_type_scat_dispersion_real
_atom_type_scat_dispersion_imag
_atom_type_scat_source
C C 0.0181 0.0091 'International Tables Vol C Tables 4.2.6.8 and 6.1.1.4'
H H 0.0000 0.0000 'International Tables Vol C Tables 4.2.6.8 and 6.1.1.4'
N N 0.0311 0.0180 'International Tables Vol C Tables 4.2.6.8 and 6.1.1.4'
O O 0.0492 0.0322 'International Tables Vol C Tables 4.2.6.8 and 6.1.1.4'
Cl Cl 0.3639 0.7018 'International Tables Vol C Tables 4.2.6.8 and 6.1.1.4'

loop_
_geom_angle_atom_site_label_1
_geom_angle_atom_site_label_2
_geom_angle_atom_site_label_3
_geom_angle
C2 C1 C11A 120.84(19)
C2 C1 H1 119.6
C11A C1 H1 119.6
C1 C2 C3 119.49(19)
C1 C2 H2 120.3
C3 C2 H2 120.3
C4 C3 C2 120.47(18)
C4 C3 H3 119.8
C2 C3 H3 119.8
C3 C4 C4A 120.39(19)
C3 C4 H4 119.8
C4A C4 H4 119.8
C11A C4A C4 119.47(17)
C11A C4A N5 119.70(16)
C4 C4A N5 120.83(17)
C4A N5 C5A 113.90(15)
C4A N5 H5 110.1(16)
C5A N5 H5 112.8(17)
C6 C5A C9A 119.55(18)
C6 C5A N5 120.79(18)
C9A C5A N5 119.66(16)
C7 C6 C5A 121.36(19)
C7 C6 H6 119.3
C5A C6 H6 119.3
C8 C7 C6 118.39(18)
C8 C7 H7 120.8
C6 C7 H7 120.8
C9 C8 C7 121.44(19)
C9 C8 Cl8 118.90(17)
C7 C8 Cl8 119.65(15)
C8 C9 C9A 120.55(19)
C8 C9 H9 119.7
C9A C9 H9 119.7
C9 C9A N10 117.09(17)
C9 C9A C5A 118.67(17)
N10 C9A C5A 124.00(17)
C11 N10 C9A 122.17(15)
N10 C11 N11 118.36(16)
N10 C11 C11A 126.65(16)
N11 C11 C11A 114.80(15)
C4A C11A C1 119.06(17)
C4A C11A C11 120.61(16)
C1 C11A C11 120.28(17)
C11 N11 C16 122.04(15)
C11 N11 C12 118.45(15)
C16 N11 C12 111.09(14)
N11 C12 C13 111.93(15)
N11 C12 H12A 109.2
C13 C12 H12A 109.2
N11 C12 H12B 109.2
C13 C12 H12B 109.2
H12A C12 H12B 107.9
N14 C13 C12 109.42(15)
N14 C13 H13A 109.8
C12 C13 H13A 109.8
N14 C13 H13B 109.8
C12 C13 H13B 109.8
H13A C13 H13B 108.2
C17 N14 C13 111.41(17)
C17 N14 C15 112.05(17)
C13 N14 C15 110.95(14)
C17 N14 H14 106.2(16)
C13 N14 H14 106.3(16)
C15 N14 H14 109.6(16)
N14 C15 C16 110.77(16)
N14 C15 H15A 109.5
C16 C15 H15A 109.5
N14 C15 H15B 109.5
C16 C15 H15B 109.5
H15A C15 H15B 108.1
N11 C16 C15 111.51(16)
N11 C16 H16A 109.3
C15 C16 H16A 109.3
N11 C16 H16B 109.3
C15 C16 H16B 109.3
H16A C16 H16B 108.0
N14 C17 H17A 109.5
N14 C17 H17B 109.5
H17A C17 H17B 109.5
N14 C17 H17C 109.5
H17A C17 H17C 109.5
H17B C17 H17C 109.5
O22 C21 O21 121.8(2)
O22 C21 C22 118.8(2)
O21 C21 C22 119.42(19)
C21 O21 H21 109(3)
C23 C22 C21 131.1(2)
C23 C22 H22 114.5
C21 C22 H22 114.5
C22 C23 C24 129.9(2)
C22 C23 H23 115.1
C24 C23 H23 115.1
O23 C24 O24 122.78(19)
O23 C24 C23 117.38(18)
O24 C24 C23 119.84(19)
C24 O24 H21 110.7(19)
H31A O31 H31B 113.2

loop_
_geom_bond_atom_site_label_1
_geom_bond_atom_site_label_2
_geom_bond_distance
C1 C2 1.382(3)
C1 C11A 1.399(3)
C1 H1 0.9500
C2 C3 1.387(3)
C2 H2 0.9500
C3 C4 1.377(3)
C3 H3 0.9500
C4 C4A 1.397(3)
C4 H4 0.9500
C4A C11A 1.397(3)
C4A N5 1.418(2)
N5 C5A 1.427(3)
N5 H5 0.86(3)
C5A C6 1.394(3)
C5A C9A 1.405(3)
C6 C7 1.390(3)
C6 H6 0.9500
C7 C8 1.381(3)
C7 H7 0.9500
C8 C9 1.380(3)
C8 Cl8 1.748(2)
C9 C9A 1.396(3)
C9 H9 0.9500
C9A N10 1.400(2)
N10 C11 1.285(2)
C11 N11 1.382(2)
C11 C11A 1.494(2)
N11 C16 1.459(2)
N11 C12 1.462(2)
C12 C13 1.507(3)
C12 H12A 0.9900
C12 H12B 0.9900
C13 N14 1.493(2)
C13 H13A 0.9900
C13 H13B 0.9900
N14 C17 1.478(3)
N14 C15 1.498(2)
N14 H14 0.87(3)
C15 C16 1.513(3)
C15 H15A 0.9900
C15 H15B 0.9900
C16 H16A 0.9900
C16 H16B 0.9900
C17 H17A 0.9800
C17 H17B 0.9800
C17 H17C 0.9800
C21 O22 1.216(3)
C21 O21 1.270(3)
C21 C22 1.485(3)
O21 H21 1.00(5)
C22 C23 1.334(3)
C22 H22 0.9500
C23 C24 1.487(3)
C23 H23 0.9500
C24 O23 1.234(2)
C24 O24 1.251(3)
O31 H31A 0.8959
O31 H31B 0.9007

loop_
_geom_hbond_atom_site_label_D
_geom_hbond_atom_site_label_H
_geom_hbond_atom_site_label_A
_geom_hbond_site_symmetry_A
_geom_hbond_distance_DH
_geom_hbond_distance_HA
_geom_hbond_distance_DA
_geom_hbond_angle_DHA
_geom_hbond_publ_flag
N5 H5 O22 4_475 0.86(3) 2.24(3) 3.084(2) 170(3) no
N14 H14 O23 . 0.87(3) 1.82(3) 2.688(2) 173(2) no
O21 H21 O24 . 1.00(5) 1.46(5) 2.420(3) 157(5) no
O31 H31A O24 . 0.90 2.05 2.913(11) 160 no
O31 H31B O21 3_776 0.90 2.37 3.232(11) 161 no
C12 H12A O22 3_766 0.99 2.48 3.308(2) 141 no
C15 H15A Cg1 2_655 0.99 2.95 3.642(2) 128 no
C15 H15B Cg2 2_655 0.99 2.95 3.759(2) 139 no

loop_
_geom_torsion_atom_site_label_1
_geom_torsion_atom_site_label_2
_geom_torsion_atom_site_label_3
_geom_torsion_atom_site_label_4
_geom_torsion
C11A C1 C2 C3 0.3(3)
C1 C2 C3 C4 -3.7(3)
C2 C3 C4 C4A 2.4(3)
C3 C4 C4A C11A 2.3(3)
C3 C4 C4A N5 -177.34(18)
C11A C4A N5 C5A -59.5(2)
C4 C4A N5 C5A 120.07(19)
C4A N5 C5A C6 -116.17(19)
C4A N5 C5A C9A 64.0(2)
C9A C5A C6 C7 -0.3(3)
N5 C5A C6 C7 179.87(17)
C5A C6 C7 C8 -0.4(3)
C6 C7 C8 C9 1.6(3)
C6 C7 C8 Cl8 -179.85(15)
C7 C8 C9 C9A -2.0(3)
Cl8 C8 C9 C9A 179.39(14)
C8 C9 C9A N10 175.80(17)
C8 C9 C9A C5A 1.2(3)
C6 C5A C9A C9 -0.1(3)
N5 C5A C9A C9 179.71(16)
C6 C5A C9A N10 -174.23(16)
N5 C5A C9A N10 5.6(3)
C9 C9A N10 C11 141.11(19)
C5A C9A N10 C11 -44.6(3)
C9A N10 C11 N11 -173.90(17)
C9A N10 C11 C11A 0.9(3)
C4 C4A C11A C1 -5.6(3)
N5 C4A C11A C1 174.05(17)
C4 C4A C11A C11 171.79(17)
N5 C4A C11A C11 -8.6(3)
C2 C1 C11A C4A 4.3(3)
C2 C1 C11A C11 -173.05(19)
N10 C11 C11A C4A 45.2(3)
N11 C11 C11A C4A -139.81(18)
N10 C11 C11A C1 -137.5(2)
N11 C11 C11A C1 37.5(3)
N10 C11 N11 C16 -142.60(19)
C11A C11 N11 C16 42.0(2)
N10 C11 N11 C12 2.7(3)
C11A C11 N11 C12 -172.74(16)
C11 N11 C12 C13 -91.0(2)
C16 N11 C12 C13 57.8(2)
N11 C12 C13 N14 -57.45(19)
C12 C13 N14 C17 -178.53(16)
C12 C13 N14 C15 55.9(2)
C17 N14 C15 C16 179.67(18)
C13 N14 C15 C16 -55.1(2)
C11 N11 C16 C15 91.5(2)
C12 N11 C16 C15 -56.0(2)
N14 C15 C16 N11 54.9(2)
O22 C21 C22 C23 171.5(3)
O21 C21 C22 C23 -8.7(5)
C21 C22 C23 C24 1.3(5)
C22 C23 C24 O23 -174.8(3)
C22 C23 C24 O24 6.0(5)
